data_2217262
loop_
_publ_author_name
'Ze-Bao Zheng'
'Ji-Kun Li'
'Yi-Feng Sun'
'Ren-Tao Wu'

_publ_section_title
;
 (<i>E</i>)-<i>N</i>'-(4-Pyridylmethylene)-2-(quinolin-8-yloxy)acetohydrazide
 sesquihydrate
;
_journal_coeditor_code RK2067
_journal_issue 1
_journal_name_full 'Acta Crystallographica Section E'
_journal_page_first o297
_journal_page_last o297
_journal_paper_doi 10.1107/S1600536807066664
_journal_volume 64
_journal_year 2008
_chemical_formula_iupac 'C17 H14 N4 O2, 1.5H2 O'
_chemical_formula_moiety 'C17 H14 N4 O2, 1.5(H2 O)'
_chemical_formula_sum 'C17 H17 N4 O3.5'
_chemical_formula_weight 333.35
_chemical_melting_point 361
_chemical_name_systematic
;
(<i>E</i>)-<i>N'</i>-(4-Pyridylmethylene)-2-(quinolin-8-yloxy)acetohydrazide
sesquihydrate
;
_space_group_IT_number 15
_symmetry_cell_setting monoclinic
_symmetry_space_group_name_Hall '-C 2yc'
_symmetry_space_group_name_H-M 'C 1 2/c 1'
_atom_sites_solution_hydrogens geom
_atom_sites_solution_primary direct
_atom_sites_solution_secondary difmap
_cell_angle_alpha 90.00
_cell_angle_beta 105.623(3)
_cell_angle_gamma 90.00
_cell_formula_units_Z 8
_cell_length_a 16.3206(19)
_cell_length_b 15.6706(19)
_cell_length_c 13.5692(16)
_cell_measurement_reflns_used 1750
_cell_measurement_temperature 295
_cell_measurement_theta_max 22.09
_cell_measurement_theta_min 2.60
_cell_volume 3342.2(7)
_computing_cell_refinement 'SMART (Siemens, 1996)'
_computing_data_collection 'SMART (Siemens, 1996)'
_computing_data_reduction 'SAINT (Siemens, 1996)'
_computing_molecular_graphics 'SHELXTL (Sheldrick, 1997b)'
_computing_publication_material 'SHELXTL (Sheldrick, 1997b)'
_computing_structure_refinement 'SHELXL97 (Sheldrick, 1997a)'
_computing_structure_solution 'SHELXS97 (Sheldrick, 1997a)'
_diffrn_ambient_temperature 295
_diffrn_measured_fraction_theta_full 0.999
_diffrn_measured_fraction_theta_max 0.999
_diffrn_measurement_device_type 'Bruker SMART CCD area-detector'
_diffrn_measurement_method '\f and \w'
_diffrn_radiation_monochromator graphite
_diffrn_radiation_source 'fine--focus sealed tube'
_diffrn_radiation_type MoK\a
_diffrn_radiation_wavelength 0.71073
_diffrn_reflns_av_R_equivalents 0.0344
_diffrn_reflns_av_sigmaI/netI 0.0308
_diffrn_reflns_limit_h_max 19
_diffrn_reflns_limit_h_min -18
_diffrn_reflns_limit_k_max 18
_diffrn_reflns_limit_k_min -15
_diffrn_reflns_limit_l_max 15
_diffrn_reflns_limit_l_min -16
_diffrn_reflns_number 8726
_diffrn_reflns_theta_full 25.05
_diffrn_reflns_theta_max 25.05
_diffrn_reflns_theta_min 1.84
_diffrn_standards_decay_% 0
_diffrn_standards_number 0
_exptl_absorpt_coefficient_mu 0.095
_exptl_absorpt_correction_T_max 0.9830
_exptl_absorpt_correction_T_min 0.9756
_exptl_absorpt_correction_type multi-scan
_exptl_absorpt_process_details '(SADABS; Sheldrick, 1996)'
_exptl_crystal_colour colorless
_exptl_crystal_density_diffrn 1.325
_exptl_crystal_density_method 'not measured'
_exptl_crystal_description block
_exptl_crystal_F_000 1400
_exptl_crystal_size_max 0.26
_exptl_crystal_size_mid 0.22
_exptl_crystal_size_min 0.18
_refine_diff_density_max 0.226
_refine_diff_density_min -0.235
_refine_ls_extinction_method none
_refine_ls_goodness_of_fit_ref 1.001
_refine_ls_hydrogen_treatment constr
_refine_ls_matrix_type full
_refine_ls_number_parameters 222
_refine_ls_number_reflns 2962
_refine_ls_number_restraints 0
_refine_ls_restrained_S_all 1.001
_refine_ls_R_factor_all 0.0736
_refine_ls_R_factor_gt 0.0445
_refine_ls_shift/su_max 0.000
_refine_ls_shift/su_mean 0.000
_refine_ls_structure_factor_coef Fsqd
_refine_ls_weighting_details 'calc w=1/[\s^2^(Fo^2^)+(0.0416P)^2^+1.6836P] where P=(Fo^2^+2Fc^2^)/3'
_refine_ls_weighting_scheme calc
_refine_ls_wR_factor_gt 0.0962
_refine_ls_wR_factor_ref 0.1130
_reflns_number_gt 1974
_reflns_number_total 2962
_reflns_threshold_expression I>2\s(I)
_cod_data_source_file rk2067.cif
_cod_data_source_block I
_cod_depositor_comments
;
The following automatic conversions were performed:
'_symmetry_cell_setting' value 'Monoclinic' changed to 'monoclinic'
according to '/home/saulius/struct/CIF-dictionaries/cif_core.dic'
dictionary named 'cif_core.dic' version 2.4.1 from 2010-06-29.

Automatic conversion script
Id: cif_fix_enum 1527 2010-12-29 10:47:43Z saulius 

The following automatic conversions were performed:

'_symmetry_cell_setting' value 'Monoclinic' changed to 'monoclinic'
according to /home/saulius/struct/CIF-dictionaries/cif_core.dic
dictionary named 'cif_core.dic' version 2.4.1 from 2010-06-29.

Automatic conversion script
Id: cif_fix_values 1715 2011-07-08 13:25:40Z adriana 
;
_cod_original_sg_symbol_Hall '-c 2yc'
_cod_original_sg_symbol_H-M 'C 2/c'
_cod_database_code 2217262
_cod_database_fobs_code 2217262

loop_
_symmetry_equiv_pos_as_xyz
'x, y, z'
'-x, y, -z+1/2'
'x+1/2, y+1/2, z'
'-x+1/2, y+1/2, -z+1/2'
'-x, -y, -z'
'x, -y, z-1/2'
'-x+1/2, -y+1/2, -z'
'x+1/2, -y+1/2, z-1/2'

loop_
_atom_site_type_symbol
_atom_site_label
_atom_site_fract_x
_atom_site_fract_y
_atom_site_fract_z
_atom_site_U_iso_or_equiv
_atom_site_adp_type
_atom_site_calc_flag
_atom_site_refinement_flags
_atom_site_occupancy
O O1 0.15472(7) 0.61002(8) 0.13430(10) 0.0522(4) Uani d . 1
O O2 -0.00480(9) 0.45270(10) 0.11135(14) 0.0848(6) Uani d . 1
O O3 0.03989(8) 0.77138(9) 0.10648(12) 0.0679(5) Uani d . 1
H H18 0.0924 0.7680 0.1089 0.102 Uiso d R 1
H H19 0.0139 0.7832 0.0448 0.102 Uiso d R 1
O O4 0.5000 0.38335(19) 0.2500 0.198(2) Uani d S 1
H H20 0.4541 0.3547 0.2364 0.297 Uiso d R 1
N N1 0.21216(9) 0.76870(10) 0.12366(12) 0.0480(4) Uani d . 1
N N2 -0.01021(9) 0.59689(11) 0.12749(13) 0.0563(5) Uani d . 1
H H2 0.0178 0.6440 0.1386 0.068 Uiso d R 1
N N3 -0.09687(10) 0.59595(12) 0.11520(13) 0.0586(5) Uani d . 1
N N4 -0.39872(12) 0.69428(16) 0.07266(16) 0.0784(6) Uani d . 1
C C1 0.24172(13) 0.84681(13) 0.12079(16) 0.0570(6) Uani d . 1
H H1 0.2036 0.8919 0.1147 0.068 Uiso calc R 1
C C2 0.32621(13) 0.86644(15) 0.12628(16) 0.0621(6) Uani d . 1
H H2A 0.3437 0.9228 0.1248 0.074 Uiso calc R 1
C C3 0.38204(13) 0.80125(15) 0.13380(16) 0.0596(6) Uani d . 1
H H3 0.4386 0.8127 0.1370 0.071 Uiso calc R 1
C C4 0.35495(11) 0.71610(13) 0.13688(15) 0.0504(5) Uani d . 1
C C5 0.40959(12) 0.64574(16) 0.14487(17) 0.0642(6) Uani d . 1
H H5 0.4662 0.6543 0.1460 0.077 Uiso calc R 1
C C6 0.38064(13) 0.56572(16) 0.15098(18) 0.0671(6) Uani d . 1
H H6A 0.4179 0.5198 0.1576 0.081 Uiso calc R 1
C C7 0.29443(12) 0.55081(14) 0.14739(16) 0.0591(6) Uani d . 1
H H7 0.2753 0.4954 0.1514 0.071 Uiso calc R 1
C C8 0.23931(11) 0.61774(13) 0.13810(14) 0.0463(5) Uani d . 1
C C9 0.26813(11) 0.70304(12) 0.13252(13) 0.0429(5) Uani d . 1
C C10 0.12326(11) 0.52542(12) 0.13095(17) 0.0561(6) Uani d . 1
H H10A 0.1537 0.4956 0.1926 0.067 Uiso calc R 1
H H10B 0.1344 0.4959 0.0730 0.067 Uiso calc R 1
C C11 0.02969(13) 0.52209(15) 0.12202(16) 0.0577(6) Uani d . 1
C C12 -0.12998(13) 0.66627(15) 0.13033(16) 0.0575(6) Uani d . 1
H H12 -0.0953 0.7134 0.1524 0.069 Uiso calc R 1
C C13 -0.22215(12) 0.67417(14) 0.11357(15) 0.0549(5) Uani d . 1
C C14 -0.27696(13) 0.60665(16) 0.07901(19) 0.0730(7) Uani d . 1
H H14 -0.2559 0.5532 0.0688 0.088 Uiso calc R 1
C C15 -0.36330(15) 0.62007(19) 0.0599(2) 0.0873(8) Uani d . 1
H H15 -0.3993 0.5741 0.0365 0.105 Uiso calc R 1
C C16 -0.34569(15) 0.75802(17) 0.10755(17) 0.0701(7) Uani d . 1
H H16 -0.3684 0.8105 0.1185 0.084 Uiso calc R 1
C C17 -0.25845(14) 0.75065(15) 0.12848(15) 0.0617(6) Uani d . 1
H H17 -0.2240 0.7976 0.1528 0.074 Uiso calc R 1

loop_
_atom_site_aniso_label
_atom_site_aniso_U_11
_atom_site_aniso_U_22
_atom_site_aniso_U_33
_atom_site_aniso_U_12
_atom_site_aniso_U_13
_atom_site_aniso_U_23
O1 0.0346(7) 0.0500(8) 0.0732(10) -0.0113(6) 0.0166(6) 0.0027(7)
O2 0.0579(10) 0.0641(11) 0.1351(16) -0.0255(8) 0.0306(10) 0.0071(10)
O3 0.0428(8) 0.0768(10) 0.0849(11) -0.0025(7) 0.0187(7) 0.0064(8)
O4 0.389(7) 0.066(2) 0.178(4) 0.000 0.143(4) 0.000
N1 0.0389(9) 0.0527(10) 0.0519(10) -0.0096(8) 0.0112(7) 0.0016(8)
N2 0.0345(9) 0.0646(12) 0.0699(12) -0.0164(8) 0.0143(8) 0.0004(9)
N3 0.0357(9) 0.0750(13) 0.0656(12) -0.0128(9) 0.0143(8) 0.0074(10)
N4 0.0464(12) 0.1033(17) 0.0859(15) 0.0024(12) 0.0187(10) 0.0101(13)
C1 0.0543(13) 0.0545(13) 0.0609(14) -0.0101(10) 0.0135(10) 0.0021(10)
C2 0.0570(14) 0.0624(14) 0.0675(15) -0.0236(11) 0.0179(11) -0.0018(11)
C3 0.0423(12) 0.0770(16) 0.0602(14) -0.0246(12) 0.0151(10) -0.0027(12)
C4 0.0366(11) 0.0681(14) 0.0476(12) -0.0130(10) 0.0130(9) -0.0041(10)
C5 0.0331(11) 0.0861(17) 0.0747(16) -0.0066(11) 0.0166(10) -0.0016(13)
C6 0.0426(12) 0.0750(16) 0.0851(17) 0.0079(11) 0.0192(11) 0.0010(13)
C7 0.0464(12) 0.0551(13) 0.0758(16) -0.0032(10) 0.0164(11) 0.0019(11)
C8 0.0311(10) 0.0576(12) 0.0498(12) -0.0081(9) 0.0103(9) 0.0003(9)
C9 0.0338(10) 0.0547(12) 0.0400(11) -0.0094(9) 0.0099(8) -0.0001(9)
C10 0.0401(11) 0.0504(12) 0.0775(15) -0.0104(9) 0.0150(10) 0.0061(11)
C11 0.0464(12) 0.0593(14) 0.0683(15) -0.0143(11) 0.0171(11) 0.0073(11)
C12 0.0435(12) 0.0731(16) 0.0559(14) -0.0153(11) 0.0137(10) 0.0025(11)
C13 0.0406(11) 0.0760(15) 0.0486(12) -0.0087(11) 0.0130(9) 0.0102(11)
C14 0.0436(13) 0.0765(16) 0.0971(19) -0.0079(12) 0.0161(12) 0.0066(14)
C15 0.0456(15) 0.092(2) 0.120(2) -0.0133(13) 0.0158(14) 0.0047(17)
C16 0.0623(15) 0.0892(18) 0.0631(15) 0.0073(14) 0.0243(12) 0.0065(13)
C17 0.0587(14) 0.0788(16) 0.0503(13) -0.0065(12) 0.0192(11) 0.0026(11)

loop_
_atom_type_symbol
_atom_type_description
_atom_type_scat_dispersion_real
_atom_type_scat_dispersion_imag
_atom_type_scat_source
C C 0.0033 0.0016 'International Tables Vol C Tables 4.2.6.8 and 6.1.1.4'
H H 0.0000 0.0000 'International Tables Vol C Tables 4.2.6.8 and 6.1.1.4'
N N 0.0061 0.0033 'International Tables Vol C Tables 4.2.6.8 and 6.1.1.4'
O O 0.0106 0.0060 'International Tables Vol C Tables 4.2.6.8 and 6.1.1.4'

loop_
_geom_angle_atom_site_label_1
_geom_angle_atom_site_label_2
_geom_angle_atom_site_label_3
_geom_angle
C8 O1 C10 115.81(15)
H18 O3 H19 106.4
C1 N1 C9 117.52(16)
C11 N2 N3 118.52(17)
C11 N2 H2 120.8
N3 N2 H2 120.6
C12 N3 N2 116.05(17)
C16 N4 C15 116.2(2)
N1 C1 C2 124.5(2)
N1 C1 H1 117.7
C2 C1 H1 117.7
C3 C2 C1 118.2(2)
C3 C2 H2A 120.9
C1 C2 H2A 120.9
C2 C3 C4 120.42(18)
C2 C3 H3 119.8
C4 C3 H3 119.8
C5 C4 C3 123.23(18)
C5 C4 C9 119.81(18)
C3 C4 C9 116.96(19)
C6 C5 C4 120.57(19)
C6 C5 H5 119.7
C4 C5 H5 119.7
C5 C6 C7 120.8(2)
C5 C6 H6A 119.6
C7 C6 H6A 119.6
C8 C7 C6 120.1(2)
C8 C7 H7 120.0
C6 C7 H7 120.0
C7 C8 O1 124.51(17)
C7 C8 C9 120.43(17)
O1 C8 C9 115.05(16)
N1 C9 C4 122.34(17)
N1 C9 C8 119.39(15)
C4 C9 C8 118.27(17)
O1 C10 C11 112.77(17)
O1 C10 H10A 109.0
C11 C10 H10A 109.0
O1 C10 H10B 109.0
C11 C10 H10B 109.0
H10A C10 H10B 107.8
O2 C11 N2 124.59(19)
O2 C11 C10 118.0(2)
N2 C11 C10 117.40(18)
N3 C12 C13 120.9(2)
N3 C12 H12 119.6
C13 C12 H12 119.6
C17 C13 C14 116.83(19)
C17 C13 C12 121.0(2)
C14 C13 C12 122.1(2)
C15 C14 C13 118.8(2)
C15 C14 H14 120.6
C13 C14 H14 120.6
N4 C15 C14 124.5(2)
N4 C15 H15 117.7
C14 C15 H15 117.7
N4 C16 C17 123.4(2)
N4 C16 H16 118.3
C17 C16 H16 118.3
C13 C17 C16 120.3(2)
C13 C17 H17 119.9
C16 C17 H17 119.9

loop_
_geom_bond_atom_site_label_1
_geom_bond_atom_site_label_2
_geom_bond_distance
O1 C8 1.373(2)
O1 C10 1.418(2)
O2 C11 1.215(2)
O3 H18 0.8499
O3 H19 0.8500
O4 H20 0.8501
N1 C1 1.320(2)
N1 C9 1.360(2)
N2 C11 1.353(3)
N2 N3 1.379(2)
N2 H2 0.8598
N3 C12 1.268(3)
N4 C16 1.323(3)
N4 C15 1.331(3)
C1 C2 1.395(3)
C1 H1 0.9300
C2 C3 1.354(3)
C2 H2A 0.9300
C3 C4 1.410(3)
C3 H3 0.9300
C4 C5 1.404(3)
C4 C9 1.417(2)
C5 C6 1.351(3)
C5 H5 0.9300
C6 C7 1.414(3)
C6 H6A 0.9300
C7 C8 1.365(3)
C7 H7 0.9300
C8 C9 1.426(3)
C10 C11 1.500(3)
C10 H10A 0.9700
C10 H10B 0.9700
C12 C13 1.465(3)
C12 H12 0.9300
C13 C17 1.376(3)
C13 C14 1.383(3)
C14 C15 1.378(3)
C14 H14 0.9300
C15 H15 0.9300
C16 C17 1.380(3)
C16 H16 0.9300
C17 H17 0.9300

loop_
_geom_hbond_atom_site_label_D
_geom_hbond_atom_site_label_H
_geom_hbond_atom_site_label_A
_geom_hbond_site_symmetry_A
_geom_hbond_distance_DH
_geom_hbond_distance_HA
_geom_hbond_distance_DA
_geom_hbond_angle_DHA
O3 H19 N4 7_465 0.85 2.14 2.914(2) 150.8
N2 H2 O3 . 0.86 2.10 2.890(2) 153.4
O3 H18 N1 . 0.85 1.91 2.7582(19) 174.7
O4 H20 O3 4_545 0.85 2.48 2.825(2) 105.3

loop_
_geom_torsion_atom_site_label_1
_geom_torsion_atom_site_label_2
_geom_torsion_atom_site_label_3
_geom_torsion_atom_site_label_4
_geom_torsion
C11 N2 N3 C12 173.72(19)
C9 N1 C1 C2 0.0(3)
N1 C1 C2 C3 0.9(3)
C1 C2 C3 C4 -0.6(3)
C2 C3 C4 C5 -179.8(2)
C2 C3 C4 C9 -0.4(3)
C3 C4 C5 C6 177.7(2)
C9 C4 C5 C6 -1.6(3)
C4 C5 C6 C7 1.3(4)
C5 C6 C7 C8 -0.3(4)
C6 C7 C8 O1 -179.76(19)
C6 C7 C8 C9 -0.3(3)
C10 O1 C8 C7 -5.7(3)
C10 O1 C8 C9 174.83(16)
C1 N1 C9 C4 -1.1(3)
C1 N1 C9 C8 178.67(17)
C5 C4 C9 N1 -179.27(18)
C3 C4 C9 N1 1.3(3)
C5 C4 C9 C8 1.0(3)
C3 C4 C9 C8 -178.43(18)
C7 C8 C9 N1 -179.76(18)
O1 C8 C9 N1 -0.3(3)
C7 C8 C9 C4 0.0(3)
O1 C8 C9 C4 179.47(16)
C8 O1 C10 C11 -177.36(17)
N3 N2 C11 O2 -3.4(3)
N3 N2 C11 C10 177.31(17)
O1 C10 C11 O2 174.94(19)
O1 C10 C11 N2 -5.7(3)
N2 N3 C12 C13 176.33(17)
N3 C12 C13 C17 -179.1(2)
N3 C12 C13 C14 -1.2(3)
C17 C13 C14 C15 1.3(3)
C12 C13 C14 C15 -176.6(2)
C16 N4 C15 C14 -1.0(4)
C13 C14 C15 N4 -0.2(4)
C15 N4 C16 C17 1.2(4)
C14 C13 C17 C16 -1.1(3)
C12 C13 C17 C16 176.83(19)
N4 C16 C17 C13 -0.1(3)

loop_
_cod_related_entry_id
_cod_related_entry_database
_cod_related_entry_code
1 ChemSpider 21195732
